data_7011043
loop_
_publ_author_name
'Fan, Xiaoling'
'Cao, Rong'
'Hong, Maochun'
'Su, Weiping'
'Sun, Daofeng'

_publ_section_title
;
 A novel trinuclear cobalt complex comprising moieties derived from
 single and double C\^a&#x20AC;&#x201C;S bond cleavage of
 diethyldithiocarbamate
;
_journal_issue 20
_journal_name_full 'Journal of the Chemical Society, Dalton Transactions'
_journal_page_first 2961
_journal_paper_doi 10.1039/b107017g
_journal_year 2001
_chemical_formula_sum 'C55 H66 Cl Co3 N5 P2 S3'
_chemical_formula_weight 1167.49
_space_group_IT_number 61
_symmetry_cell_setting orthorhombic
_symmetry_space_group_name_Hall '-P 2ac 2ab'
_symmetry_space_group_name_H-M 'P b c a'
_atom_sites_solution_hydrogens geom
_atom_sites_solution_primary direct
_atom_sites_solution_secondary difmap
_audit_creation_method SHELXL-97
_cell_angle_alpha 90.00
_cell_angle_beta 90.00
_cell_angle_gamma 90.00
_cell_formula_units_Z 8
_cell_length_a 15.471(4)
_cell_length_b 25.898(9)
_cell_length_c 28.726(6)
_cell_measurement_temperature 293(2)
_cell_measurement_theta_max 25.03
_cell_measurement_theta_min 1.42
_cell_volume 11510(6)
_computing_structure_refinement 'SHELXL-97 (Sheldrick, 1997)'
_computing_structure_solution 'SHELXS-97 (Sheldrick, 1990)'
_diffrn_ambient_temperature 293(2)
_diffrn_measured_fraction_theta_full 0.996
_diffrn_measured_fraction_theta_max 0.996
_diffrn_measurement_device_type 'Siemens Smart CCD'
_diffrn_radiation_monochromator graphite
_diffrn_radiation_source 'fine-focus sealed tube'
_diffrn_radiation_type MoK\a
_diffrn_radiation_wavelength 0.71073
_diffrn_reflns_av_R_equivalents 0.1585
_diffrn_reflns_av_sigmaI/netI 0.1489
_diffrn_reflns_limit_h_max 17
_diffrn_reflns_limit_h_min -18
_diffrn_reflns_limit_k_max 30
_diffrn_reflns_limit_k_min -16
_diffrn_reflns_limit_l_max 34
_diffrn_reflns_limit_l_min -29
_diffrn_reflns_number 42944
_diffrn_reflns_theta_full 25.03
_diffrn_reflns_theta_max 25.03
_diffrn_reflns_theta_min 1.42
_exptl_absorpt_coefficient_mu 1.105
_exptl_absorpt_correction_T_max 1.0000
_exptl_absorpt_correction_T_min 0.8167
_exptl_absorpt_correction_type 'SADABS for Siemens area detector'
_exptl_crystal_colour black
_exptl_crystal_density_diffrn 1.348
_exptl_crystal_density_method 'not measured'
_exptl_crystal_description cubic
_exptl_crystal_F_000 4856
_exptl_crystal_size_max 0.2
_exptl_crystal_size_mid 0.2
_exptl_crystal_size_min 0.2
_refine_diff_density_max 0.811
_refine_diff_density_min -0.483
_refine_diff_density_rms 0.091
_refine_ls_extinction_method none
_refine_ls_goodness_of_fit_ref 1.069
_refine_ls_hydrogen_treatment mixed
_refine_ls_matrix_type full
_refine_ls_number_parameters 602
_refine_ls_number_reflns 10124
_refine_ls_number_restraints 0
_refine_ls_restrained_S_all 1.069
_refine_ls_R_factor_all 0.1997
_refine_ls_R_factor_gt 0.0807
_refine_ls_shift/su_max 0.001
_refine_ls_shift/su_mean 0.000
_refine_ls_structure_factor_coef Fsqd
_refine_ls_weighting_details 'calc w=1/[\s^2^(Fo^2^)+(0.0396P)^2^+33.0248P] where P=(Fo^2^+2Fc^2^)/3'
_refine_ls_weighting_scheme calc
_refine_ls_wR_factor_gt 0.1354
_refine_ls_wR_factor_ref 0.1798
_reflns_number_gt 4840
_reflns_number_total 10124
_reflns_threshold_expression >2sigma(I)
_cod_data_source_file b107017g.txt
_cod_data_source_block fan
_cod_original_cell_volume 11510(5)
_cod_original_sg_symbol_H-M Pbca
_cod_database_code 7011043

loop_
_symmetry_equiv_pos_as_xyz
'x, y, z'
'-x+1/2, -y, z+1/2'
'-x, y+1/2, -z+1/2'
'x+1/2, -y+1/2, -z'
'-x, -y, -z'
'x-1/2, y, -z-1/2'
'x, -y-1/2, z-1/2'
'-x-1/2, y-1/2, z'

loop_
_atom_site_label
_atom_site_type_symbol
_atom_site_fract_x
_atom_site_fract_y
_atom_site_fract_z
_atom_site_U_iso_or_equiv
_atom_site_adp_type
_atom_site_occupancy
_atom_site_symmetry_multiplicity
_atom_site_calc_flag
_atom_site_refinement_flags
_atom_site_disorder_assembly
_atom_site_disorder_group
Co1 Co 0.33523(7) 0.17915(4) 0.11540(4) 0.0451(3) Uani 1 1 d . . .
Co2 Co 0.26870(7) 0.25872(4) 0.14066(4) 0.0435(3) Uani 1 1 d . . .
Co3 Co 0.41870(6) 0.26853(4) 0.09242(3) 0.0388(3) Uani 1 1 d . . .
P1 P 0.39671(14) 0.10288(9) 0.13268(8) 0.0506(6) Uani 1 1 d . . .
P2 P 0.22783(14) 0.31585(9) 0.19557(8) 0.0513(6) Uani 1 1 d . . .
S1 S 0.29340(14) 0.32389(9) 0.07737(8) 0.0588(6) Uani 1 1 d . . .
S2 S 0.41040(15) 0.19651(10) 0.03916(8) 0.0634(7) Uani 1 1 d . . .
S3 S 0.40280(13) 0.23430(9) 0.16571(7) 0.0499(6) Uani 1 1 d . . .
Cl Cl 0.52687(15) 0.31820(10) 0.06778(9) 0.0774(8) Uani 1 1 d . . .
N1 N 0.1347(5) 0.2829(3) 0.0675(3) 0.065(2) Uani 1 1 d . . .
N2 N 0.2536(4) 0.1570(3) 0.0215(2) 0.0539(19) Uani 1 1 d . . .
N3 N 0.1688(4) 0.1652(3) 0.1647(2) 0.0528(19) Uani 1 1 d . . .
C11 C 0.3835(5) 0.0803(3) 0.1929(3) 0.055(2) Uani 1 1 d . . .
C12 C 0.4074(6) 0.0313(4) 0.2072(3) 0.069(3) Uani 1 1 d . . .
H12A H 0.4301 0.0083 0.1856 0.083 Uiso 1 1 calc R . .
C13 C 0.3985(7) 0.0160(4) 0.2527(4) 0.083(3) Uani 1 1 d . . .
H13A H 0.4140 -0.0173 0.2614 0.099 Uiso 1 1 calc R . .
C14 C 0.3669(7) 0.0494(5) 0.2854(4) 0.092(4) Uani 1 1 d . . .
H14A H 0.3619 0.0394 0.3163 0.110 Uiso 1 1 calc R . .
C15 C 0.3428(7) 0.0980(4) 0.2714(4) 0.092(4) Uani 1 1 d . . .
H15A H 0.3201 0.1210 0.2931 0.110 Uiso 1 1 calc R . .
C16 C 0.3518(6) 0.1130(4) 0.2261(3) 0.068(3) Uani 1 1 d . . .
H16A H 0.3360 0.1464 0.2177 0.081 Uiso 1 1 calc R . .
C21 C 0.3602(6) 0.0482(3) 0.0970(3) 0.060(3) Uani 1 1 d . . .
C22 C 0.3006(6) 0.0116(4) 0.1124(4) 0.075(3) Uani 1 1 d . . .
H22A H 0.2794 0.0133 0.1427 0.090 Uiso 1 1 calc R . .
C23 C 0.2729(8) -0.0274(5) 0.0828(6) 0.107(5) Uani 1 1 d . . .
H23A H 0.2324 -0.0515 0.0927 0.128 Uiso 1 1 calc R . .
C24 C 0.3065(11) -0.0297(5) 0.0382(6) 0.130(7) Uani 1 1 d . . .
H24A H 0.2891 -0.0564 0.0187 0.156 Uiso 1 1 calc R . .
C25 C 0.3636(10) 0.0053(5) 0.0221(4) 0.116(5) Uani 1 1 d . . .
H25A H 0.3847 0.0033 -0.0082 0.139 Uiso 1 1 calc R . .
C26 C 0.3903(7) 0.0449(4) 0.0522(4) 0.087(3) Uani 1 1 d . . .
H26A H 0.4294 0.0695 0.0416 0.105 Uiso 1 1 calc R . .
C31 C 0.5143(6) 0.0961(4) 0.1259(3) 0.058(2) Uani 1 1 d . . .
C32 C 0.5537(6) 0.0494(4) 0.1177(4) 0.094(4) Uani 1 1 d . . .
H32A H 0.5195 0.0202 0.1135 0.113 Uiso 1 1 calc R . .
C33 C 0.6423(8) 0.0445(5) 0.1154(5) 0.111(4) Uani 1 1 d . . .
H33A H 0.6670 0.0124 0.1095 0.134 Uiso 1 1 calc R . .
C34 C 0.6930(7) 0.0860(6) 0.1216(4) 0.097(4) Uani 1 1 d . . .
H34A H 0.7528 0.0826 0.1207 0.116 Uiso 1 1 calc R . .
C35 C 0.6567(7) 0.1331(5) 0.1293(4) 0.094(4) Uani 1 1 d . . .
H35A H 0.6916 0.1620 0.1329 0.113 Uiso 1 1 calc R . .
C36 C 0.5669(6) 0.1379(4) 0.1317(3) 0.069(3) Uani 1 1 d . . .
H36A H 0.5426 0.1702 0.1373 0.083 Uiso 1 1 calc R . .
C41 C 0.1193(6) 0.3438(4) 0.1879(3) 0.060(3) Uani 1 1 d . . .
C42 C 0.0460(7) 0.3280(4) 0.2122(4) 0.084(3) Uani 1 1 d . . .
H42A H 0.0494 0.3025 0.2349 0.101 Uiso 1 1 calc R . .
C43 C -0.0335(7) 0.3516(6) 0.2014(5) 0.102(5) Uani 1 1 d . . .
H43A H -0.0825 0.3422 0.2182 0.123 Uiso 1 1 calc R . .
C44 C -0.0406(10) 0.3880(6) 0.1669(5) 0.110(5) Uani 1 1 d . . .
H44A H -0.0941 0.4026 0.1602 0.132 Uiso 1 1 calc R . .
C45 C 0.0307(8) 0.4028(4) 0.1424(4) 0.092(4) Uani 1 1 d . . .
H45A H 0.0263 0.4276 0.1192 0.111 Uiso 1 1 calc R . .
C46 C 0.1092(6) 0.3806(4) 0.1525(3) 0.069(3) Uani 1 1 d . . .
H46A H 0.1573 0.3903 0.1352 0.083 Uiso 1 1 calc R . .
C51 C 0.2942(6) 0.3754(3) 0.1996(3) 0.058(2) Uani 1 1 d . . .
C52 C 0.3797(6) 0.3746(4) 0.1854(3) 0.072(3) Uani 1 1 d . . .
H52A H 0.4024 0.3451 0.1716 0.087 Uiso 1 1 calc R . .
C53 C 0.4316(7) 0.4177(5) 0.1919(4) 0.094(4) Uani 1 1 d . . .
H53A H 0.4890 0.4171 0.1823 0.113 Uiso 1 1 calc R . .
C54 C 0.3982(8) 0.4617(5) 0.2125(4) 0.099(4) Uani 1 1 d . . .
H54A H 0.4330 0.4905 0.2170 0.119 Uiso 1 1 calc R . .
C55 C 0.3142(8) 0.4623(4) 0.2262(4) 0.101(4) Uani 1 1 d . . .
H55A H 0.2913 0.4918 0.2399 0.121 Uiso 1 1 calc R . .
C56 C 0.2632(7) 0.4198(4) 0.2199(4) 0.089(3) Uani 1 1 d . . .
H56A H 0.2059 0.4208 0.2297 0.107 Uiso 1 1 calc R . .
C61 C 0.2295(6) 0.2966(4) 0.2571(3) 0.064(3) Uani 1 1 d . . .
C62 C 0.2829(7) 0.2556(4) 0.2694(3) 0.069(3) Uani 1 1 d . . .
H62A H 0.3111 0.2367 0.2465 0.083 Uiso 1 1 calc R . .
C63 C 0.2937(8) 0.2431(4) 0.3158(4) 0.089(3) Uani 1 1 d . . .
H63A H 0.3312 0.2165 0.3239 0.107 Uiso 1 1 calc R . .
C64 C 0.2507(10) 0.2691(5) 0.3499(4) 0.104(4) Uani 1 1 d . . .
H64A H 0.2571 0.2596 0.3809 0.125 Uiso 1 1 calc R . .
C65 C 0.1989(9) 0.3086(6) 0.3380(4) 0.112(5) Uani 1 1 d . . .
H65A H 0.1690 0.3263 0.3611 0.134 Uiso 1 1 calc R . .
C66 C 0.1889(8) 0.3235(5) 0.2919(4) 0.100(4) Uani 1 1 d . . .
H66A H 0.1546 0.3518 0.2846 0.120 Uiso 1 1 calc R . .
C71 C 0.2074(5) 0.2839(3) 0.0915(3) 0.044(2) Uani 1 1 d . . .
C72 C 0.1195(7) 0.3209(6) 0.0268(4) 0.114(5) Uani 1 1 d . . .
H72A H 0.0585 0.3287 0.0235 0.137 Uiso 1 1 calc R . .
H72B H 0.1507 0.3529 0.0320 0.137 Uiso 1 1 calc R . .
C73 C 0.1512(10) 0.2953(6) -0.0134(6) 0.171(7) Uani 1 1 d . . .
H73A H 0.1432 0.3169 -0.0402 0.257 Uiso 1 1 calc R . .
H73B H 0.1201 0.2635 -0.0177 0.257 Uiso 1 1 calc R . .
H73C H 0.2116 0.2880 -0.0095 0.257 Uiso 1 1 calc R . .
C74 C 0.0643(6) 0.2486(4) 0.0796(4) 0.085(3) Uani 1 1 d . . .
H74A H 0.0699 0.2129 0.0784 0.102 Uiso 1 1 calc R . .
C75 C -0.0143(7) 0.2731(4) 0.0935(4) 0.106(4) Uani 1 1 d . . .
H75A H -0.0566 0.2473 0.1010 0.159 Uiso 1 1 calc R . .
H75B H -0.0355 0.2942 0.0685 0.159 Uiso 1 1 calc R . .
H75C H -0.0038 0.2942 0.1204 0.159 Uiso 1 1 calc R . .
C81 C 0.3100(5) 0.1710(3) 0.0534(3) 0.046(2) Uani 1 1 d . . .
C82 C 0.2688(6) 0.1651(4) -0.0293(3) 0.072(3) Uani 1 1 d . . .
H82A H 0.2998 0.1973 -0.0335 0.086 Uiso 1 1 calc R . .
H82B H 0.2133 0.1684 -0.0447 0.086 Uiso 1 1 calc R . .
C83 C 0.3192(7) 0.1223(4) -0.0526(3) 0.096(4) Uani 1 1 d . . .
H83A H 0.3267 0.1302 -0.0850 0.145 Uiso 1 1 calc R . .
H83B H 0.2881 0.0903 -0.0496 0.145 Uiso 1 1 calc R . .
H83C H 0.3748 0.1190 -0.0380 0.145 Uiso 1 1 calc R . .
C84 C 0.1690(6) 0.1374(4) 0.0352(3) 0.068(3) Uani 1 1 d . . .
H84A H 0.1247 0.1592 0.0216 0.082 Uiso 1 1 calc R . .
H84B H 0.1638 0.1399 0.0688 0.082 Uiso 1 1 calc R . .
C85 C 0.1526(7) 0.0822(4) 0.0209(4) 0.093(4) Uani 1 1 d . . .
H85A H 0.0960 0.0719 0.0310 0.139 Uiso 1 1 calc R . .
H85B H 0.1951 0.0602 0.0349 0.139 Uiso 1 1 calc R . .
H85C H 0.1561 0.0794 -0.0124 0.139 Uiso 1 1 calc R . .
C91 C 0.2338(5) 0.1918(3) 0.1464(3) 0.043(2) Uani 1 1 d . . .
C92 C 0.1007(6) 0.1907(4) 0.1928(3) 0.070(3) Uani 1 1 d . . .
H92A H 0.0452 0.1849 0.1780 0.084 Uiso 1 1 calc R . .
H92B H 0.1113 0.2276 0.1930 0.084 Uiso 1 1 calc R . .
C93 C 0.0963(7) 0.1716(4) 0.2427(3) 0.098(4) Uani 1 1 d . . .
H93A H 0.0511 0.1896 0.2590 0.146 Uiso 1 1 calc R . .
H93B H 0.1506 0.1780 0.2579 0.146 Uiso 1 1 calc R . .
H93C H 0.0845 0.1352 0.2429 0.146 Uiso 1 1 calc R . .
C94 C 0.1638(6) 0.1085(3) 0.1612(3) 0.070(3) Uani 1 1 d . . .
H94A H 0.2100 0.0869 0.1681 0.084 Uiso 1 1 calc R . .
C95 C 0.0753(4) 0.0883(3) 0.1450(3) 0.092(3) Uani 1 1 d . . .
H95A H 0.0766 0.0513 0.1437 0.138 Uiso 1 1 calc R . .
H95B H 0.0626 0.1018 0.1146 0.138 Uiso 1 1 calc R . .
H95C H 0.0315 0.0992 0.1665 0.138 Uiso 1 1 calc R . .
C001 C 0.0146(4) -0.0394(3) 0.0716(3) 0.225(10) Uani 1 1 d R . .
H00D H 0.0560 -0.0119 0.0695 0.337 Uiso 1 1 d R . .
H00E H 0.0371 -0.0663 0.0911 0.337 Uiso 1 1 d R . .
H00F H 0.0034 -0.0528 0.0410 0.337 Uiso 1 1 d R . .
C002 C -0.0604(4) -0.0210(3) 0.0903(3) 0.316(19) Uani 1 1 d R . .
C003 C 0.8888(4) 0.1426(3) 0.0736(3) 0.318(19) Uani 1 1 d R . .
N001 N -0.1294(4) -0.0217(3) 0.1036(3) 0.67(4) Uani 1 1 d R . .
N002 N 0.8916(4) 0.1534(3) 0.1071(3) 0.59(3) Uani 1 1 d R . .
C004 C 0.8914(16) 0.1103(9) 0.0304(8) 0.285(14) Uiso 1 1 d . . .
H00A H 0.8819 0.1318 0.0037 0.428 Uiso 1 1 calc R . .
H00B H 0.8471 0.0844 0.0320 0.428 Uiso 1 1 calc R . .
H00C H 0.9469 0.0939 0.0279 0.428 Uiso 1 1 calc R . .

loop_
_atom_site_aniso_label
_atom_site_aniso_U_11
_atom_site_aniso_U_22
_atom_site_aniso_U_33
_atom_site_aniso_U_23
_atom_site_aniso_U_13
_atom_site_aniso_U_12
Co1 0.0430(6) 0.0434(7) 0.0488(7) 0.0020(6) 0.0011(5) -0.0024(6)
Co2 0.0412(6) 0.0439(7) 0.0452(6) 0.0034(5) 0.0002(5) -0.0031(6)
Co3 0.0335(6) 0.0419(6) 0.0410(6) 0.0065(5) 0.0040(5) -0.0050(5)
P1 0.0466(14) 0.0457(14) 0.0596(15) -0.0017(11) -0.0053(12) -0.0016(11)
P2 0.0513(14) 0.0475(14) 0.0550(15) -0.0019(11) 0.0020(12) -0.0050(12)
S1 0.0499(13) 0.0600(15) 0.0664(15) 0.0202(12) -0.0003(12) -0.0027(12)
S2 0.0560(15) 0.0740(17) 0.0603(15) -0.0095(13) 0.0108(13) -0.0115(13)
S3 0.0465(13) 0.0526(14) 0.0506(13) 0.0024(11) -0.0063(10) -0.0018(12)
Cl 0.0553(15) 0.0819(18) 0.0949(19) 0.0153(15) 0.0098(14) -0.0190(14)
N1 0.049(5) 0.079(6) 0.066(5) 0.016(4) -0.018(4) -0.003(4)
N2 0.052(5) 0.068(5) 0.041(4) -0.008(4) -0.006(4) 0.001(4)
N3 0.046(4) 0.059(5) 0.053(4) 0.005(4) 0.000(4) -0.012(4)
C11 0.049(6) 0.051(6) 0.065(6) 0.012(5) -0.013(5) -0.003(5)
C12 0.075(7) 0.056(6) 0.077(7) 0.011(6) -0.012(6) 0.010(6)
C13 0.085(8) 0.070(8) 0.093(9) 0.031(7) -0.024(7) 0.001(7)
C14 0.097(9) 0.102(10) 0.076(8) 0.032(8) -0.011(7) -0.007(8)
C15 0.125(10) 0.080(9) 0.071(8) 0.019(6) 0.004(7) 0.001(8)
C16 0.083(7) 0.058(7) 0.063(7) 0.006(6) 0.001(6) 0.001(6)
C21 0.061(6) 0.047(6) 0.071(7) -0.005(5) -0.017(5) 0.009(5)
C22 0.071(7) 0.048(6) 0.105(8) -0.001(6) -0.031(6) -0.003(6)
C23 0.097(10) 0.060(8) 0.164(13) 0.012(9) -0.072(11) -0.007(7)
C24 0.186(18) 0.050(8) 0.152(15) -0.026(10) -0.088(14) 0.013(10)
C25 0.180(15) 0.078(9) 0.089(9) -0.030(8) -0.047(10) 0.016(10)
C26 0.093(8) 0.077(8) 0.092(9) -0.029(7) -0.009(7) 0.004(6)
C31 0.049(6) 0.053(6) 0.072(7) -0.003(5) 0.001(5) 0.006(5)
C32 0.044(6) 0.075(8) 0.163(11) -0.006(8) 0.001(7) 0.003(6)
C33 0.084(10) 0.088(10) 0.162(13) -0.025(9) 0.003(9) 0.004(8)
C34 0.054(7) 0.123(11) 0.115(10) -0.002(9) -0.003(7) 0.024(8)
C35 0.049(7) 0.117(11) 0.115(10) -0.003(8) -0.011(6) -0.025(7)
C36 0.061(7) 0.073(7) 0.073(7) -0.014(5) -0.001(5) 0.003(6)
C41 0.052(6) 0.059(6) 0.070(7) -0.015(5) 0.002(5) -0.003(5)
C42 0.061(7) 0.100(9) 0.091(8) -0.032(7) 0.017(6) -0.018(7)
C43 0.044(7) 0.150(14) 0.114(11) -0.076(10) 0.017(7) -0.011(8)
C44 0.082(10) 0.118(13) 0.131(13) -0.061(10) -0.021(10) 0.027(10)
C45 0.081(9) 0.070(8) 0.126(11) -0.017(7) -0.037(8) 0.007(7)
C46 0.064(7) 0.058(7) 0.085(8) -0.009(6) -0.013(6) 0.000(6)
C51 0.062(7) 0.047(6) 0.065(6) 0.004(5) -0.016(5) -0.003(5)
C52 0.057(7) 0.072(7) 0.088(8) -0.010(6) -0.004(6) -0.012(6)
C53 0.071(8) 0.097(10) 0.115(10) 0.000(8) -0.010(7) -0.033(8)
C54 0.088(10) 0.067(9) 0.143(11) 0.004(8) -0.027(9) -0.025(8)
C55 0.077(8) 0.055(8) 0.169(12) -0.027(7) -0.038(8) -0.002(7)
C56 0.068(7) 0.061(7) 0.138(10) -0.029(7) -0.014(7) -0.012(6)
C61 0.077(7) 0.064(7) 0.050(6) -0.007(5) 0.001(5) -0.012(6)
C62 0.104(8) 0.060(7) 0.044(6) 0.001(5) 0.000(6) -0.019(6)
C63 0.133(10) 0.072(8) 0.063(7) 0.000(6) 0.002(7) -0.014(7)
C64 0.166(13) 0.101(10) 0.045(7) 0.003(7) 0.003(8) -0.023(10)
C65 0.137(12) 0.142(13) 0.056(8) -0.019(8) 0.011(8) 0.012(10)
C66 0.124(10) 0.120(10) 0.056(7) -0.017(7) 0.015(7) 0.015(8)
C71 0.049(5) 0.038(5) 0.045(5) -0.003(4) 0.004(4) 0.000(4)
C72 0.066(7) 0.203(16) 0.072(8) -0.014(10) -0.020(7) -0.044(9)
C73 0.193(17) 0.128(14) 0.193(17) 0.030(13) -0.085(15) -0.016(12)
C74 0.039(6) 0.061(7) 0.155(11) 0.021(7) 0.003(6) -0.002(5)
C75 0.088(9) 0.103(10) 0.127(10) -0.003(8) 0.005(8) -0.006(8)
C81 0.053(5) 0.039(5) 0.047(5) -0.001(4) 0.002(4) -0.002(4)
C82 0.064(6) 0.104(9) 0.048(6) 0.004(5) -0.008(5) 0.000(6)
C83 0.127(10) 0.090(9) 0.071(7) -0.019(6) 0.014(7) 0.003(8)
C84 0.052(6) 0.087(8) 0.067(6) 0.006(6) -0.003(5) -0.016(6)
C85 0.078(8) 0.077(8) 0.123(10) -0.007(7) -0.016(7) -0.014(7)
C91 0.042(5) 0.044(5) 0.044(5) 0.006(4) -0.002(4) 0.000(4)
C92 0.058(6) 0.060(6) 0.091(8) -0.007(5) 0.029(6) -0.020(5)
C93 0.107(9) 0.117(10) 0.068(7) -0.003(7) 0.031(7) -0.020(8)
C94 0.063(6) 0.037(6) 0.108(8) 0.009(5) -0.002(6) -0.004(5)
C95 0.084(8) 0.075(8) 0.116(9) 0.001(7) 0.005(7) -0.032(7)
C001 0.28(3) 0.155(18) 0.24(2) -0.014(16) -0.04(2) -0.063(18)
C002 0.18(3) 0.44(5) 0.33(3) -0.24(3) -0.08(2) 0.01(2)
C003 0.051(9) 0.096(14) 0.81(6) 0.07(2) 0.042(19) 0.002(9)
N001 0.21(2) 0.91(8) 0.89(7) -0.76(7) -0.25(3) 0.22(3)
N002 0.55(6) 0.41(5) 0.81(8) -0.13(5) 0.05(5) -0.07(4)

loop_
_atom_type_symbol
_atom_type_description
_atom_type_scat_dispersion_real
_atom_type_scat_dispersion_imag
_atom_type_scat_source
C C 0.0033 0.0016 'International Tables Vol C Tables 4.2.6.8 and 6.1.1.4'
H H 0.0000 0.0000 'International Tables Vol C Tables 4.2.6.8 and 6.1.1.4'
N N 0.0061 0.0033 'International Tables Vol C Tables 4.2.6.8 and 6.1.1.4'
P P 0.1023 0.0942 'International Tables Vol C Tables 4.2.6.8 and 6.1.1.4'
S S 0.1246 0.1234 'International Tables Vol C Tables 4.2.6.8 and 6.1.1.4'
Cl Cl 0.1484 0.1585 'International Tables Vol C Tables 4.2.6.8 and 6.1.1.4'
Co Co 0.3494 0.9721 'International Tables Vol C Tables 4.2.6.8 and 6.1.1.4'

loop_
_geom_angle_atom_site_label_1
_geom_angle_atom_site_label_2
_geom_angle_atom_site_label_3
_geom_angle
_geom_angle_site_symmetry_1
_geom_angle_site_symmetry_3
_geom_angle_publ_flag
C81 Co1 C91 108.0(3) . . ?
C81 Co1 P1 101.7(2) . . ?
C91 Co1 P1 114.4(2) . . ?
C81 Co1 S3 141.5(2) . . ?
C91 Co1 S3 88.4(2) . . ?
P1 Co1 S3 102.47(9) . . ?
C81 Co1 Co2 107.4(2) . . ?
C91 Co1 Co2 48.4(2) . . ?
P1 Co1 Co2 149.75(8) . . ?
S3 Co1 Co2 58.10(6) . . ?
C81 Co1 S2 43.6(2) . . ?
C91 Co1 S2 141.7(2) . . ?
P1 Co1 S2 98.83(9) . . ?
S3 Co1 S2 103.12(9) . . ?
Co2 Co1 S2 107.79(8) . . ?
C81 Co1 Co3 87.9(2) . . ?
C91 Co1 Co3 111.7(2) . . ?
P1 Co1 Co3 126.73(8) . . ?
S3 Co1 Co3 53.62(6) . . ?
Co2 Co1 Co3 63.32(5) . . ?
S2 Co1 Co3 54.59(6) . . ?
C71 Co2 C91 104.8(3) . . ?
C71 Co2 P2 99.3(2) . . ?
C91 Co2 P2 118.5(3) . . ?
C71 Co2 S3 144.7(3) . . ?
C91 Co2 S3 88.7(2) . . ?
P2 Co2 S3 102.47(9) . . ?
C71 Co2 Co1 107.1(2) . . ?
C91 Co2 Co1 48.9(2) . . ?
P2 Co2 Co1 152.90(8) . . ?
S3 Co2 Co1 58.10(6) . . ?
C71 Co2 S1 43.7(2) . . ?
C91 Co2 S1 138.6(2) . . ?
P2 Co2 S1 96.22(9) . . ?
S3 Co2 S1 106.02(8) . . ?
Co1 Co2 S1 106.93(7) . . ?
C71 Co2 Co3 90.9(2) . . ?
C91 Co2 Co3 112.9(2) . . ?
P2 Co2 Co3 122.40(7) . . ?
S3 Co2 Co3 53.89(6) . . ?
Co1 Co2 Co3 64.04(4) . . ?
S1 Co2 Co3 55.75(6) . . ?
Cl Co3 S3 126.49(10) . . ?
Cl Co3 S2 106.54(10) . . ?
S3 Co3 S2 106.07(9) . . ?
Cl Co3 S1 101.58(9) . . ?
S3 Co3 S1 107.63(8) . . ?
S2 Co3 S1 107.34(9) . . ?
Cl Co3 Co2 149.20(9) . . ?
S3 Co3 Co2 53.46(6) . . ?
S2 Co3 Co2 101.86(7) . . ?
S1 Co3 Co2 57.89(6) . . ?
Cl Co3 Co1 157.19(9) . . ?
S3 Co3 Co1 53.20(6) . . ?
S2 Co3 Co1 58.24(7) . . ?
S1 Co3 Co1 99.47(7) . . ?
Co2 Co3 Co1 52.64(4) . . ?
C11 P1 C21 104.2(4) . . ?
C11 P1 C31 100.3(4) . . ?
C21 P1 C31 99.9(4) . . ?
C11 P1 Co1 116.1(3) . . ?
C21 P1 Co1 115.1(3) . . ?
C31 P1 Co1 118.6(3) . . ?
C61 P2 C41 103.6(5) . . ?
C61 P2 C51 99.1(4) . . ?
C41 P2 C51 100.7(4) . . ?
C61 P2 Co2 119.4(3) . . ?
C41 P2 Co2 115.5(3) . . ?
C51 P2 Co2 115.7(3) . . ?
C71 S1 Co3 102.5(3) . . ?
C71 S1 Co2 46.5(3) . . ?
Co3 S1 Co2 66.37(6) . . ?
C81 S2 Co3 101.0(3) . . ?
C81 S2 Co1 46.7(3) . . ?
Co3 S2 Co1 67.17(7) . . ?
Co1 S3 Co2 63.80(7) . . ?
Co1 S3 Co3 73.18(7) . . ?
Co2 S3 Co3 72.65(7) . . ?
C71 N1 C74 121.9(7) . . ?
C71 N1 C72 120.7(8) . . ?
C74 N1 C72 117.3(7) . . ?
C81 N2 C84 120.1(7) . . ?
C81 N2 C82 122.6(7) . . ?
C84 N2 C82 117.1(7) . . ?
C91 N3 C94 122.0(7) . . ?
C91 N3 C92 121.5(7) . . ?
C94 N3 C92 116.3(7) . . ?
C16 C11 C12 117.1(9) . . ?
C16 C11 P1 120.0(7) . . ?
C12 C11 P1 122.9(8) . . ?
C13 C12 C11 121.4(10) . . ?
C14 C13 C12 120.5(10) . . ?
C13 C14 C15 118.5(11) . . ?
C16 C15 C14 120.7(11) . . ?
C15 C16 C11 121.8(10) . . ?
C26 C21 C22 118.7(9) . . ?
C26 C21 P1 117.8(8) . . ?
C22 C21 P1 123.4(8) . . ?
C23 C22 C21 120.2(12) . . ?
C24 C23 C22 118.9(13) . . ?
C25 C24 C23 122.3(14) . . ?
C24 C25 C26 118.1(14) . . ?
C21 C26 C25 121.6(12) . . ?
C36 C31 C32 117.0(8) . . ?
C36 C31 P1 120.1(7) . . ?
C32 C31 P1 122.7(7) . . ?
C31 C32 C33 121.9(10) . . ?
C34 C33 C32 120.1(12) . . ?
C33 C34 C35 119.9(11) . . ?
C34 C35 C36 119.9(11) . . ?
C31 C36 C35 121.1(10) . . ?
C42 C41 C46 118.1(9) . . ?
C42 C41 P2 124.6(8) . . ?
C46 C41 P2 117.0(7) . . ?
C41 C42 C43 118.4(11) . . ?
C44 C43 C42 121.8(13) . . ?
C45 C44 C43 120.0(14) . . ?
C44 C45 C46 119.3(13) . . ?
C45 C46 C41 122.4(11) . . ?
C56 C51 C52 118.1(9) . . ?
C56 C51 P2 121.8(8) . . ?
C52 C51 P2 119.8(7) . . ?
C51 C52 C53 120.0(10) . . ?
C54 C53 C52 120.3(11) . . ?
C55 C54 C53 119.4(11) . . ?
C54 C55 C56 120.3(11) . . ?
C55 C56 C51 121.9(10) . . ?
C66 C61 C62 118.3(9) . . ?
C66 C61 P2 123.9(9) . . ?
C62 C61 P2 117.5(7) . . ?
C63 C62 C61 119.8(10) . . ?
C64 C63 C62 121.2(11) . . ?
C65 C64 C63 118.9(11) . . ?
C64 C65 C66 121.4(12) . . ?
C61 C66 C65 120.3(12) . . ?
N1 C71 S1 122.9(6) . . ?
N1 C71 Co2 147.3(6) . . ?
S1 C71 Co2 89.8(4) . . ?
C73 C72 N1 105.3(13) . . ?
C75 C74 N1 115.8(9) . . ?
N2 C81 S2 122.1(6) . . ?
N2 C81 Co1 148.1(6) . . ?
S2 C81 Co1 89.7(4) . . ?
N2 C82 C83 114.3(8) . . ?
N2 C84 C85 114.1(8) . . ?
N3 C91 Co2 139.0(6) . . ?
N3 C91 Co1 138.3(6) . . ?
Co2 C91 Co1 82.7(3) . . ?
N3 C92 C93 113.6(8) . . ?
N3 C94 C95 114.0(7) . . ?
N001 C002 C001 158.0 . . ?
N002 C003 C004 161.7(10) . . ?

loop_
_geom_bond_atom_site_label_1
_geom_bond_atom_site_label_2
_geom_bond_distance
_geom_bond_site_symmetry_2
_geom_bond_publ_flag
Co1 C81 1.834(8) . ?
Co1 C91 1.835(8) . ?
Co1 P1 2.248(3) . ?
Co1 S3 2.285(2) . ?
Co1 Co2 2.4151(16) . ?
Co1 S2 2.520(3) . ?
Co1 Co3 2.7317(16) . ?
Co2 C71 1.821(8) . ?
Co2 C91 1.822(8) . ?
Co2 P2 2.253(2) . ?
Co2 S3 2.285(2) . ?
Co2 S1 2.510(2) . ?
Co2 Co3 2.7148(15) . ?
Co3 Cl 2.226(2) . ?
Co3 S3 2.298(2) . ?
Co3 S2 2.416(3) . ?
Co3 S1 2.449(2) . ?
P1 C11 1.837(9) . ?
P1 C21 1.837(9) . ?
P1 C31 1.838(9) . ?
P2 C61 1.836(9) . ?
P2 C41 1.842(9) . ?
P2 C51 1.857(9) . ?
S1 C71 1.734(8) . ?
S2 C81 1.737(8) . ?
N1 C71 1.320(9) . ?
N1 C74 1.447(11) . ?
N1 C72 1.547(14) . ?
N2 C81 1.318(9) . ?
N2 C84 1.458(10) . ?
N2 C82 1.491(10) . ?
N3 C91 1.327(9) . ?
N3 C94 1.475(10) . ?
N3 C92 1.482(10) . ?
C11 C16 1.368(11) . ?
C11 C12 1.385(11) . ?
C12 C13 1.372(12) . ?
C13 C14 1.365(14) . ?
C14 C15 1.374(14) . ?
C15 C16 1.365(12) . ?
C21 C26 1.370(12) . ?
C21 C22 1.395(12) . ?
C22 C23 1.387(14) . ?
C23 C24 1.384(17) . ?
C24 C25 1.348(18) . ?
C25 C26 1.406(14) . ?
C31 C36 1.365(11) . ?
C31 C32 1.376(12) . ?
C32 C33 1.379(14) . ?
C33 C34 1.341(15) . ?
C34 C35 1.360(14) . ?
C35 C36 1.396(13) . ?
C41 C42 1.392(12) . ?
C41 C46 1.404(12) . ?
C42 C43 1.407(15) . ?
C43 C44 1.374(17) . ?
C44 C45 1.363(16) . ?
C45 C46 1.374(13) . ?
C51 C56 1.375(12) . ?
C51 C52 1.384(12) . ?
C52 C53 1.389(13) . ?
C53 C54 1.383(14) . ?
C54 C55 1.358(14) . ?
C55 C56 1.367(13) . ?
C61 C66 1.372(12) . ?
C61 C62 1.390(12) . ?
C62 C63 1.383(12) . ?
C63 C64 1.361(14) . ?
C64 C65 1.345(15) . ?
C65 C66 1.386(14) . ?
C72 C73 1.420(17) . ?
C74 C75 1.430(12) . ?
C82 C83 1.512(12) . ?
C84 C85 1.509(12) . ?
C92 C93 1.520(12) . ?
C94 C95 1.537(11) . ?
C001 C002 1.3641 . ?
C002 N001 1.1340 . ?
C003 N002 1.0030 . ?
C003 C004 1.50(2) . ?
